data_4131467
loop_
_publ_author_name
'Goudy, Violaine'
'Jaoul, Arnaud'
'Cordier, Marie'
'Clavagu\'era, Carine'
'Nocton, Gr\'egory'

_publ_section_title
;
 Tuning the Stability of Pd(IV) Intermediates Using a Redox Non-innocent
 Ligand Combined with an Organolanthanide Fragment.
;
_journal_issue 31
_journal_name_full 'Journal of the American Chemical Society'
_journal_page_first 10633
_journal_page_last 10636
_journal_paper_doi 10.1021/jacs.7b05634
_journal_volume 139
_journal_year 2017
_chemical_formula_moiety 'C13 H15 I N4 Pd'
_chemical_formula_sum 'C13 H15 I N4 Pd'
_chemical_formula_weight 460.59
_space_group_crystal_system monoclinic
_space_group_IT_number 14
_space_group_name_Hall '-P 2ybc'
_space_group_name_H-M_alt 'P 1 21/c 1'
_atom_sites_solution_hydrogens geom
_audit_creation_method SHELXL-2014/7
_cell_angle_alpha 90
_cell_angle_beta 94.349(3)
_cell_angle_gamma 90
_cell_formula_units_Z 4
_cell_length_a 6.9360(3)
_cell_length_b 14.4872(7)
_cell_length_c 14.8067(6)
_cell_measurement_reflns_used 1390
_cell_measurement_temperature 150.0(1)
_cell_measurement_theta_max 21.4304
_cell_measurement_theta_min 2.7592
_cell_volume 1483.54(11)
_computing_cell_refinement 'Bruker SAINT'
_computing_data_collection 'Bruker APEX2'
_computing_data_reduction 'Bruker SAINT'
_computing_molecular_graphics 'PLATON (Spek, 2009)'
_computing_structure_refinement 'SHELXL-2014/7 (Sheldrick, 2014)'
_computing_structure_solution SHELXT(Sheldrick,2014)
_diffrn_ambient_temperature 150(2)
_diffrn_measured_fraction_theta_full 0.994
_diffrn_measured_fraction_theta_max 0.993
_diffrn_measurement_device_type 'Kappa APEX II'
_diffrn_measurement_method 'phi and omega scans'
_diffrn_radiation_type MoK\a
_diffrn_radiation_wavelength 0.71069
_diffrn_reflns_av_R_equivalents 0.0710
_diffrn_reflns_av_unetI/netI 0.0745
_diffrn_reflns_Laue_measured_fraction_full 0.994
_diffrn_reflns_Laue_measured_fraction_max 0.993
_diffrn_reflns_limit_h_max 8
_diffrn_reflns_limit_h_min -8
_diffrn_reflns_limit_k_max 17
_diffrn_reflns_limit_k_min -17
_diffrn_reflns_limit_l_max 18
_diffrn_reflns_limit_l_min -18
_diffrn_reflns_number 9850
_diffrn_reflns_point_group_measured_fraction_full 0.994
_diffrn_reflns_point_group_measured_fraction_max 0.993
_diffrn_reflns_theta_full 25.240
_diffrn_reflns_theta_max 26.370
_diffrn_reflns_theta_min 3.097
_exptl_absorpt_coefficient_mu 3.324
_exptl_absorpt_correction_T_max 0.7460
_exptl_absorpt_correction_T_min 0.6262
_exptl_absorpt_correction_type multi-scan
_exptl_absorpt_process_details SADABS
_exptl_crystal_colour gold
_exptl_crystal_density_diffrn 2.062
_exptl_crystal_description needle
_exptl_crystal_F_000 880
_exptl_crystal_size_max 0.200
_exptl_crystal_size_mid 0.020
_exptl_crystal_size_min 0.020
_exptl_transmission_factor_max 0.7460
_exptl_transmission_factor_min 0.6262
_refine_diff_density_max 1.144
_refine_diff_density_min -0.962
_refine_diff_density_rms 0.165
_refine_ls_extinction_method none
_refine_ls_goodness_of_fit_ref 1.005
_refine_ls_hydrogen_treatment constr
_refine_ls_matrix_type full
_refine_ls_number_parameters 175
_refine_ls_number_reflns 3012
_refine_ls_number_restraints 0
_refine_ls_restrained_S_all 1.005
_refine_ls_R_factor_all 0.0737
_refine_ls_R_factor_gt 0.0439
_refine_ls_shift/su_max 0.000
_refine_ls_shift/su_mean 0.000
_refine_ls_structure_factor_coef Fsqd
_refine_ls_weighting_details 'w=1/[\s^2^(Fo^2^)+(0.0486P)^2^] where P=(Fo^2^+2Fc^2^)/3'
_refine_ls_weighting_scheme calc
_refine_ls_wR_factor_gt 0.0947
_refine_ls_wR_factor_ref 0.1067
_reflns_Friedel_coverage 0.000
_reflns_number_gt 2146
_reflns_number_total 3012
_reflns_threshold_expression 'I > 2\s(I)'
_cod_data_source_file ja7b05634_si_002.cif
_cod_data_source_block 9
_cod_original_sg_symbol_H-M 'P 21/c'
_cod_database_code 4131467
_shelx_shelxl_version_number 2014/7
_shelx_space_group_comment
;
The symmetry employed for this shelxl refinement is uniquely defined
by the following loop, which should always be used as a source of
symmetry information in preference to the above space-group names.
They are only intended as comments.
;
_shelx_estimated_absorpt_t_min 0.556
_shelx_estimated_absorpt_t_max 0.937

loop_
_space_group_symop_operation_xyz
'x, y, z'
'-x, y+1/2, -z+1/2'
'-x, -y, -z'
'x, -y-1/2, z-1/2'

loop_
_atom_site_label
_atom_site_type_symbol
_atom_site_fract_x
_atom_site_fract_y
_atom_site_fract_z
_atom_site_U_iso_or_equiv
_atom_site_adp_type
_atom_site_occupancy
_atom_site_site_symmetry_order
_atom_site_calc_flag
_atom_site_refinement_flags_posn
_atom_site_refinement_flags_adp
I1 I 0.56777(8) 0.18043(4) 0.58404(3) 0.03866(18) Uani 1 1 d . .
Pd1 Pd 0.74939(8) 0.28763(4) 0.45754(3) 0.02598(17) Uani 1 1 d . .
N1 N 0.5490(8) 0.2281(4) 0.3508(3) 0.0224(13) Uani 1 1 d . .
N2 N 0.9027(8) 0.1616(4) 0.4185(3) 0.0232(13) Uani 1 1 d . .
N3 N 0.7408(10) -0.0227(4) 0.2584(4) 0.0368(16) Uani 1 1 d . .
N4 N 0.5763(9) 0.0071(4) 0.2284(4) 0.0342(15) Uani 1 1 d . .
C1 C 0.6124(10) 0.1457(5) 0.3222(4) 0.0226(15) Uani 1 1 d . .
C2 C 0.7952(9) 0.1118(4) 0.3562(4) 0.0206(14) Uani 1 1 d . .
C3 C 1.0743(10) 0.1267(5) 0.4472(5) 0.0297(17) Uani 1 1 d . .
H3 H 1.1536 0.1616 0.4898 0.036 Uiso 1 1 calc R U
C4 C 1.1448(11) 0.0424(6) 0.4189(5) 0.0337(18) Uani 1 1 d . .
H4 H 1.2674 0.0201 0.4424 0.040 Uiso 1 1 calc R U
C5 C 1.0339(10) -0.0072(5) 0.3568(5) 0.0332(18) Uani 1 1 d . .
H5 H 1.0778 -0.0651 0.3362 0.040 Uiso 1 1 calc R U
C6 C 0.8562(10) 0.0273(5) 0.3238(4) 0.0280(16) Uani 1 1 d . .
C7 C 0.5091(10) 0.0915(5) 0.2568(4) 0.0258(16) Uani 1 1 d . .
C8 C 0.3303(10) 0.1250(6) 0.2215(4) 0.0325(18) Uani 1 1 d . .
H8 H 0.2534 0.0900 0.1781 0.039 Uiso 1 1 calc R U
C9 C 0.2675(11) 0.2077(6) 0.2497(5) 0.0330(18) Uani 1 1 d . .
H9 H 0.1471 0.2316 0.2254 0.040 Uiso 1 1 calc R U
C10 C 0.3815(9) 0.2583(5) 0.3153(4) 0.0269(16) Uani 1 1 d . .
H10 H 0.3354 0.3163 0.3344 0.032 Uiso 1 1 calc R U
C11 C 0.8805(11) 0.3682(5) 0.3643(5) 0.0365(19) Uani 1 1 d . .
H11A H 0.7831 0.3892 0.3174 0.055 Uiso 1 1 calc R U
H11B H 0.9790 0.3316 0.3363 0.055 Uiso 1 1 calc R U
H11C H 0.9416 0.4218 0.3950 0.055 Uiso 1 1 calc R U
C12 C 0.5924(12) 0.4008(6) 0.4842(5) 0.045(2) Uani 1 1 d . .
H12A H 0.4913 0.3838 0.5240 0.068 Uiso 1 1 calc R U
H12B H 0.5325 0.4260 0.4274 0.068 Uiso 1 1 calc R U
H12C H 0.6772 0.4474 0.5142 0.068 Uiso 1 1 calc R U
C13 C 0.9497(13) 0.3389(6) 0.5515(6) 0.051(2) Uani 1 1 d . .
H13A H 0.9800 0.4028 0.5360 0.077 Uiso 1 1 calc R U
H13B H 1.0674 0.3014 0.5524 0.077 Uiso 1 1 calc R U
H13C H 0.8983 0.3372 0.6113 0.077 Uiso 1 1 calc R U

loop_
_atom_site_aniso_label
_atom_site_aniso_U_11
_atom_site_aniso_U_22
_atom_site_aniso_U_33
_atom_site_aniso_U_23
_atom_site_aniso_U_13
_atom_site_aniso_U_12
I1 0.0463(3) 0.0441(4) 0.0261(3) 0.0050(2) 0.0057(2) 0.0205(3)
Pd1 0.0348(3) 0.0198(3) 0.0219(3) -0.0054(2) -0.0071(2) 0.0098(2)
N1 0.028(3) 0.024(4) 0.015(3) 0.008(2) 0.002(2) 0.003(2)
N2 0.028(3) 0.018(3) 0.023(3) -0.001(2) 0.001(2) 0.005(2)
N3 0.049(4) 0.026(4) 0.036(4) -0.004(3) 0.008(3) -0.004(3)
N4 0.045(4) 0.033(4) 0.024(3) -0.008(3) 0.005(3) -0.007(3)
C1 0.035(4) 0.022(4) 0.011(3) 0.001(3) 0.003(3) -0.006(3)
C2 0.030(4) 0.015(4) 0.018(3) -0.003(3) 0.003(3) 0.003(3)
C3 0.030(4) 0.029(5) 0.030(4) 0.007(3) 0.001(3) 0.003(3)
C4 0.039(4) 0.038(5) 0.026(4) 0.006(3) 0.013(3) 0.012(4)
C5 0.038(4) 0.024(4) 0.039(4) 0.001(3) 0.013(4) 0.010(3)
C6 0.045(4) 0.020(4) 0.020(3) 0.001(3) 0.011(3) 0.002(3)
C7 0.034(4) 0.025(4) 0.019(3) 0.003(3) 0.007(3) -0.007(3)
C8 0.036(4) 0.041(5) 0.020(4) -0.001(3) -0.001(3) -0.018(4)
C9 0.034(4) 0.038(5) 0.026(4) 0.004(3) -0.004(3) 0.000(3)
C10 0.023(3) 0.036(5) 0.021(3) 0.004(3) 0.001(3) 0.005(3)
C11 0.043(5) 0.028(5) 0.039(4) 0.012(3) 0.006(4) 0.007(4)
C12 0.065(6) 0.033(5) 0.037(4) 0.004(4) 0.000(4) 0.033(4)
C13 0.064(6) 0.033(5) 0.051(5) -0.016(4) -0.031(4) 0.002(4)

loop_
_atom_type_symbol
_atom_type_description
_atom_type_scat_dispersion_real
_atom_type_scat_dispersion_imag
_atom_type_scat_source
C C 0.0033 0.0016 'International Tables Vol C Tables 4.2.6.8 and 6.1.1.4'
H H 0.0000 0.0000 'International Tables Vol C Tables 4.2.6.8 and 6.1.1.4'
I I -0.4742 1.8119 'International Tables Vol C Tables 4.2.6.8 and 6.1.1.4'
N N 0.0061 0.0033 'International Tables Vol C Tables 4.2.6.8 and 6.1.1.4'
Pd Pd -0.9988 1.0072 'International Tables Vol C Tables 4.2.6.8 and 6.1.1.4'

loop_
_geom_angle_atom_site_label_1
_geom_angle_atom_site_label_2
_geom_angle_atom_site_label_3
_geom_angle
C12 Pd1 C13 85.4(4)
C12 Pd1 C11 86.8(3)
C13 Pd1 C11 86.5(3)
C12 Pd1 N1 97.9(3)
C13 Pd1 N1 176.0(3)
C11 Pd1 N1 91.6(3)
C12 Pd1 N2 175.1(3)
C13 Pd1 N2 99.4(3)
C11 Pd1 N2 92.7(3)
N1 Pd1 N2 77.2(2)
C12 Pd1 I1 92.4(2)
C13 Pd1 I1 93.7(3)
C11 Pd1 I1 179.2(2)
N1 Pd1 I1 88.35(13)
N2 Pd1 I1 88.09(14)
C10 N1 C1 117.9(6)
C10 N1 Pd1 130.4(5)
C1 N1 Pd1 111.6(4)
C3 N2 C2 116.6(6)
C3 N2 Pd1 131.7(5)
C2 N2 Pd1 111.6(4)
N4 N3 C6 121.0(6)
N3 N4 C7 120.6(6)
N1 C1 C7 123.4(6)
N1 C1 C2 119.9(6)
C7 C1 C2 116.7(6)
N2 C2 C6 122.6(6)
N2 C2 C1 119.4(6)
C6 C2 C1 118.0(6)
N2 C3 C4 124.3(7)
N2 C3 H3 117.9
C4 C3 H3 117.9
C5 C4 C3 118.3(7)
C5 C4 H4 120.9
C3 C4 H4 120.9
C4 C5 C6 119.4(7)
C4 C5 H5 120.3
C6 C5 H5 120.3
C5 C6 C2 118.8(7)
C5 C6 N3 120.0(7)
C2 C6 N3 121.2(6)
N4 C7 C8 120.2(6)
N4 C7 C1 122.6(6)
C8 C7 C1 117.2(7)
C9 C8 C7 119.4(6)
C9 C8 H8 120.3
C7 C8 H8 120.3
C8 C9 C10 119.8(7)
C8 C9 H9 120.1
C10 C9 H9 120.1
N1 C10 C9 122.3(7)
N1 C10 H10 118.8
C9 C10 H10 118.8
Pd1 C11 H11A 109.5
Pd1 C11 H11B 109.5
H11A C11 H11B 109.5
Pd1 C11 H11C 109.5
H11A C11 H11C 109.5
H11B C11 H11C 109.5
Pd1 C12 H12A 109.5
Pd1 C12 H12B 109.5
H12A C12 H12B 109.5
Pd1 C12 H12C 109.5
H12A C12 H12C 109.5
H12B C12 H12C 109.5
Pd1 C13 H13A 109.5
Pd1 C13 H13B 109.5
H13A C13 H13B 109.5
Pd1 C13 H13C 109.5
H13A C13 H13C 109.5
H13B C13 H13C 109.5

loop_
_geom_bond_atom_site_label_1
_geom_bond_atom_site_label_2
_geom_bond_distance
I1 Pd1 2.8045(8)
Pd1 C12 2.024(7)
Pd1 C13 2.030(7)
Pd1 C11 2.070(7)
Pd1 N1 2.200(5)
Pd1 N2 2.211(5)
N1 C10 1.314(8)
N1 C1 1.351(8)
N2 C3 1.333(8)
N2 C2 1.350(8)
N3 N4 1.268(8)
N3 C6 1.409(9)
N4 C7 1.386(9)
C1 C7 1.401(9)
C1 C2 1.416(9)
C2 C6 1.392(9)
C3 C4 1.392(10)
C3 H3 0.9500
C4 C5 1.359(11)
C4 H4 0.9500
C5 C6 1.384(10)
C5 H5 0.9500
C7 C8 1.396(9)
C8 C9 1.350(11)
C8 H8 0.9500
C9 C10 1.410(10)
C9 H9 0.9500
C10 H10 0.9500
C11 H11A 0.9800
C11 H11B 0.9800
C11 H11C 0.9800
C12 H12A 0.9800
C12 H12B 0.9800
C12 H12C 0.9800
C13 H13A 0.9800
C13 H13B 0.9800
C13 H13C 0.9800

loop_
_geom_torsion_atom_site_label_1
_geom_torsion_atom_site_label_2
_geom_torsion_atom_site_label_3
_geom_torsion_atom_site_label_4
_geom_torsion
C6 N3 N4 C7 2.5(10)
C10 N1 C1 C7 0.1(9)
Pd1 N1 C1 C7 177.8(5)
C10 N1 C1 C2 177.8(6)
Pd1 N1 C1 C2 -4.6(7)
C3 N2 C2 C6 1.1(9)
Pd1 N2 C2 C6 -177.0(5)
C3 N2 C2 C1 -179.3(6)
Pd1 N2 C2 C1 2.6(7)
N1 C1 C2 N2 1.4(9)
C7 C1 C2 N2 179.2(6)
N1 C1 C2 C6 -179.0(6)
C7 C1 C2 C6 -1.2(9)
C2 N2 C3 C4 -1.8(10)
Pd1 N2 C3 C4 175.8(5)
N2 C3 C4 C5 1.2(11)
C3 C4 C5 C6 0.1(10)
C4 C5 C6 C2 -0.7(10)
C4 C5 C6 N3 179.1(6)
N2 C2 C6 C5 0.1(10)
C1 C2 C6 C5 -179.5(6)
N2 C2 C6 N3 -179.7(6)
C1 C2 C6 N3 0.7(9)
N4 N3 C6 C5 178.8(7)
N4 N3 C6 C2 -1.3(10)
N3 N4 C7 C8 178.1(6)
N3 N4 C7 C1 -3.1(10)
N1 C1 C7 N4 -179.9(6)
C2 C1 C7 N4 2.4(9)
N1 C1 C7 C8 -1.1(9)
C2 C1 C7 C8 -178.8(6)
N4 C7 C8 C9 -179.7(6)
C1 C7 C8 C9 1.5(10)
C7 C8 C9 C10 -1.0(10)
C1 N1 C10 C9 0.4(9)
Pd1 N1 C10 C9 -176.7(5)
C8 C9 C10 N1 0.0(11)
